data_2017337
loop_
_publ_author_name
'Vachon, Jason'
'Schougaard, Steen Brian'

_publ_section_title
'[Bis(3,5-dimethylpyrazol-1-yl-\k<i>N</i>^2^)hydro(pyrazol-1-yl-\k<i>N</i>^2^)borato][(3,5-dimethylpyrazol-1-yl-\k<i>N</i>^2^)dihydro(pyrazol-1-yl-\k<i>N</i>^2^)borato]nickel(II)'
_journal_coeditor_code GD3299
_journal_issue 10
_journal_name_full 'Acta Crystallographica Section C'
_journal_page_first m382
_journal_page_last m384
_journal_paper_doi 10.1107/S0108270109030789
_journal_volume 65
_journal_year 2009
_chemical_formula_iupac '[Ni (C8 H12 B N4) (C13 H18 B N6)]'
_chemical_formula_moiety 'C21 H30 B2 N10 Ni'
_chemical_formula_sum 'C21 H30 B2 N10 Ni'
_chemical_formula_weight 502.86
_chemical_name_systematic
;[Bis(3,5-dimethylpyrazol-1-yl-\k<i>N</i>^2^)hydro(pyrazol-1-yl-
\k<i>N</i>^2^)borato][(3,5-dimethylpyrazol-1-yl-\k<i>N</i>^2^)dihydro(pyrazol-
1-yl-\k<i>N</i>^2^)borato]nickel(II)
;
_space_group_IT_number 14
_symmetry_cell_setting monoclinic
_symmetry_space_group_name_Hall '-P 2ybc'
_symmetry_space_group_name_H-M 'P 1 21/c 1'
_atom_sites_solution_hydrogens geom
_atom_sites_solution_primary direct
_atom_sites_solution_secondary difmap
_audit_creation_method SHELXL97
_cell_angle_alpha 90
_cell_angle_beta 100.7800(10)
_cell_angle_gamma 90
_cell_formula_units_Z 4
_cell_length_a 15.1899(3)
_cell_length_b 9.8327(2)
_cell_length_c 17.1131(4)
_cell_measurement_reflns_used 9026
_cell_measurement_temperature 298
_cell_measurement_theta_max 62.59
_cell_measurement_theta_min 2.96
_cell_volume 2510.87(9)
_computing_cell_refinement 'SAINT (Bruker, 2007)'
_computing_data_collection 'APEX2 (Bruker, 2008)'
_computing_data_reduction 'SAINT (Bruker, 2007)'
_computing_molecular_graphics 'ORTEP-3 for Windows (Farrugia, 1997)'
_computing_publication_material 'UdMX (Maris, 2004)'
_computing_structure_refinement 'SHELXL97 (Sheldrick, 2008)'
_computing_structure_solution 'SHELXS97 (Sheldrick, 2008)'
_diffrn_ambient_temperature 298
_diffrn_detector_area_resol_mean 8.3
_diffrn_measured_fraction_theta_full 0.996
_diffrn_measured_fraction_theta_max 0.996
_diffrn_measurement_device_type 'Bruker Microstar'
_diffrn_measurement_method \w
_diffrn_radiation_monochromator 'Helios optics'
_diffrn_radiation_source 'Rotating anode'
_diffrn_radiation_type CuK\a
_diffrn_radiation_wavelength 1.54178
_diffrn_reflns_av_R_equivalents 0.063
_diffrn_reflns_av_sigmaI/netI 0.0235
_diffrn_reflns_limit_h_max 18
_diffrn_reflns_limit_h_min -18
_diffrn_reflns_limit_k_max 11
_diffrn_reflns_limit_k_min -11
_diffrn_reflns_limit_l_max 20
_diffrn_reflns_limit_l_min -20
_diffrn_reflns_number 41333
_diffrn_reflns_theta_full 68.13
_diffrn_reflns_theta_max 68.13
_diffrn_reflns_theta_min 2.96
_exptl_absorpt_coefficient_mu 1.351
_exptl_absorpt_correction_T_max 0.9347
_exptl_absorpt_correction_T_min 0.7576
_exptl_absorpt_correction_type multi-scan
_exptl_absorpt_process_details '(SADABS; Sheldrick, 1996)'
_exptl_crystal_colour 'pale pink'
_exptl_crystal_density_diffrn 1.330
_exptl_crystal_density_method 'not measured'
_exptl_crystal_description block
_exptl_crystal_F_000 1056
_exptl_crystal_size_max 0.30
_exptl_crystal_size_mid 0.10
_exptl_crystal_size_min 0.05
_refine_diff_density_max 0.528
_refine_diff_density_min -0.225
_refine_ls_extinction_method none
_refine_ls_goodness_of_fit_ref 1.028
_refine_ls_hydrogen_treatment mixed
_refine_ls_matrix_type full
_refine_ls_number_parameters 322
_refine_ls_number_reflns 4574
_refine_ls_number_restraints 0
_refine_ls_restrained_S_all 1.028
_refine_ls_R_factor_all 0.0606
_refine_ls_R_factor_gt 0.0447
_refine_ls_shift/su_max 0.001
_refine_ls_shift/su_mean 0.000
_refine_ls_structure_factor_coef Fsqd
_refine_ls_weighting_details 'calc w = 1/[\s^2^(Fo^2^)+(0.0976P)^2^] where P=(Fo^2^+2Fc^2^)/3'
_refine_ls_weighting_scheme calc
_refine_ls_wR_factor_gt 0.1336
_refine_ls_wR_factor_ref 0.1416
_reflns_number_gt 3344
_reflns_number_total 4574
_reflns_threshold_expression I>2\s(I)
_cod_data_source_file gd3299.cif
_cod_data_source_block I
_cod_original_sg_symbol_H-M 'P 21/c'
_cod_database_code 2017337
_cod_database_fobs_code 2017337

loop_
_symmetry_equiv_pos_as_xyz
'x, y, z'
'-x, y+1/2, -z+1/2'
'-x, -y, -z'
'x, -y-1/2, z-1/2'

loop_
_atom_site_type_symbol
_atom_site_label
_atom_site_fract_x
_atom_site_fract_y
_atom_site_fract_z
_atom_site_U_iso_or_equiv
_atom_site_adp_type
_atom_site_calc_flag
_atom_site_refinement_flags
_atom_site_occupancy
_atom_site_disorder_assembly
_atom_site_disorder_group
Ni Ni1 0.24497(3) 0.07922(4) 0.52931(2) 0.05256(17) Uani d . 1 . .
N N1 0.08558(13) 0.1717(2) 0.41746(12) 0.0555(5) Uani d . 1 . .
N N2 0.12208(13) 0.0563(2) 0.45630(12) 0.0549(5) Uani d . 1 . .
N N3 0.14441(14) 0.3331(2) 0.52913(12) 0.0576(5) Uani d . 1 . .
N N4 0.19163(13) 0.2426(2) 0.58012(12) 0.0569(5) Uani d . 1 . .
N N5 0.22530(14) 0.3036(2) 0.41580(11) 0.0560(5) Uani d . 1 . .
N N6 0.28772(14) 0.2117(2) 0.45279(11) 0.0560(5) Uani d . 1 . .
N N7 0.37186(14) -0.0401(2) 0.66030(12) 0.0602(5) Uani d . 1 . .
N N8 0.35415(16) 0.0798(2) 0.62188(13) 0.0633(6) Uani d . 1 . .
N N9 0.31458(14) -0.1993(2) 0.54855(13) 0.0615(6) Uani d . 1 . .
N N10 0.28944(15) -0.1023(2) 0.49110(12) 0.0591(5) Uani d . 1 . .
B B1 0.1317(2) 0.3092(3) 0.43856(18) 0.0587(7) Uani d . 1 . .
H H1 0.094(2) 0.398(3) 0.4114(17) 0.070 Uiso d . 1 . .
B B2 0.3069(2) -0.1588(4) 0.6351(2) 0.0697(9) Uani d . 1 . .
H H2A 0.231(2) -0.105(3) 0.6332(18) 0.084 Uiso d . 1 . .
H H2B 0.3191(19) -0.251(3) 0.6750(18) 0.084 Uiso d . 1 . .
C C1 0.0846(2) -0.1882(3) 0.45915(19) 0.0746(8) Uani d . 1 . .
H H1A 0.1199 -0.2356 0.4268 0.112 Uiso calc R 1 . .
H H1B 0.0284 -0.2342 0.4567 0.112 Uiso calc R 1 . .
H H1C 0.1163 -0.1860 0.5132 0.112 Uiso calc R 1 . .
C C2 0.06792(17) -0.0467(3) 0.42924(15) 0.0583(6) Uani d . 1 . .
C C3 -0.00271(18) 0.0008(3) 0.37230(16) 0.0655(7) Uani d . 1 . .
H H3 -0.0496 -0.0506 0.3442 0.079 Uiso calc R 1 . .
C C4 0.00959(17) 0.1365(3) 0.36536(15) 0.0643(7) Uani d . 1 . .
C C5 -0.0457(2) 0.2398(3) 0.31308(19) 0.0831(9) Uani d . 1 . .
H H5A -0.0694 0.3048 0.3456 0.125 Uiso calc R 1 . .
H H5B -0.0942 0.1949 0.2787 0.125 Uiso calc R 1 . .
H H5C -0.0089 0.2858 0.2816 0.125 Uiso calc R 1 . .
C C6 0.19428(19) 0.2913(3) 0.65333(15) 0.0679(7) Uani d . 1 . .
H H6 0.2224 0.2486 0.6999 0.082 Uiso calc R 1 . .
C C7 0.1496(2) 0.4136(3) 0.65032(19) 0.0814(9) Uani d . 1 . .
H H7 0.1418 0.4685 0.6928 0.098 Uiso calc R 1 . .
C C8 0.1189(2) 0.4368(3) 0.57024(18) 0.0715(8) Uani d . 1 . .
H H8 0.0860 0.5120 0.5486 0.086 Uiso calc R 1 . .
C C9 0.44194(19) 0.1474(3) 0.44964(18) 0.0763(8) Uani d . 1 . .
H H9A 0.4797 0.1932 0.4930 0.114 Uiso calc R 1 . .
H H9B 0.4738 0.1359 0.4066 0.114 Uiso calc R 1 . .
H H9C 0.4253 0.0599 0.4671 0.114 Uiso calc R 1 . .
C C10 0.36156(17) 0.2281(3) 0.42263(14) 0.0594(7) Uani d . 1 . .
C C11 0.3455(2) 0.3294(3) 0.36446(15) 0.0674(8) Uani d . 1 . .
H H11 0.3856 0.3606 0.3336 0.081 Uiso calc R 1 . .
C C12 0.25966(19) 0.3742(3) 0.36133(14) 0.0626(7) Uani d . 1 . .
C C13 0.2064(2) 0.4813(3) 0.31058(18) 0.0824(9) Uani d . 1 . .
H H13A 0.2404 0.5153 0.2728 0.124 Uiso calc R 1 . .
H H13B 0.1933 0.5546 0.3437 0.124 Uiso calc R 1 . .
H H13C 0.1514 0.4426 0.2828 0.124 Uiso calc R 1 . .
C C14 0.4214(2) 0.1650(3) 0.65009(16) 0.0706(8) Uani d . 1 . .
H H14 0.4257 0.2544 0.6335 0.085 Uiso calc R 1 . .
C C15 0.4832(2) 0.1005(3) 0.70748(17) 0.0697(8) Uani d . 1 . .
H H15 0.5359 0.1364 0.7367 0.084 Uiso calc R 1 . .
C C16 0.45037(19) -0.0266(4) 0.71173(15) 0.0689(8) Uani d . 1 . .
H H16 0.4779 -0.0948 0.7453 0.083 Uiso calc R 1 . .
C C17 0.2752(2) -0.0824(3) 0.34507(17) 0.0809(9) Uani d . 1 . .
H H17A 0.2253 -0.0238 0.3475 0.121 Uiso calc R 1 . .
H H17B 0.2590 -0.1461 0.3023 0.121 Uiso calc R 1 . .
H H17C 0.3253 -0.0289 0.3361 0.121 Uiso calc R 1 . .
C C18 0.30025(18) -0.1577(3) 0.42169(16) 0.0646(7) Uani d . 1 . .
C C19 0.33355(18) -0.2881(3) 0.43566(18) 0.0714(8) Uani d . 1 . .
H H19 0.3482 -0.3479 0.3980 0.086 Uiso calc R 1 . .
C C20 0.34091(18) -0.3128(3) 0.51550(18) 0.0677(7) Uani d . 1 . .
C C21 0.3716(2) -0.4371(3) 0.5623(2) 0.0913(10) Uani d . 1 . .
H H21A 0.4259 -0.4175 0.5992 0.137 Uiso calc R 1 . .
H H21B 0.3825 -0.5083 0.5269 0.137 Uiso calc R 1 . .
H H21C 0.3262 -0.4657 0.5910 0.137 Uiso calc R 1 . .

loop_
_atom_site_aniso_label
_atom_site_aniso_U_11
_atom_site_aniso_U_22
_atom_site_aniso_U_33
_atom_site_aniso_U_12
_atom_site_aniso_U_13
_atom_site_aniso_U_23
Ni1 0.0439(3) 0.0702(3) 0.0420(2) 0.00233(18) 0.00402(18) 0.00118(17)
N1 0.0416(11) 0.0718(13) 0.0495(11) -0.0009(9) -0.0013(9) -0.0049(10)
N2 0.0444(12) 0.0673(13) 0.0510(11) -0.0004(9) 0.0039(9) -0.0010(9)
N3 0.0460(12) 0.0714(13) 0.0515(11) 0.0009(10) -0.0007(9) -0.0049(10)
N4 0.0484(12) 0.0727(13) 0.0470(11) 0.0019(10) 0.0024(9) 0.0002(10)
N5 0.0500(12) 0.0703(13) 0.0435(10) -0.0044(10) -0.0021(9) 0.0029(9)
N6 0.0420(11) 0.0766(14) 0.0474(11) -0.0021(10) 0.0035(9) 0.0000(10)
N7 0.0548(13) 0.0783(14) 0.0463(11) 0.0105(11) 0.0067(10) -0.0004(10)
N8 0.0627(14) 0.0764(15) 0.0479(12) 0.0103(11) 0.0028(10) 0.0022(10)
N9 0.0499(12) 0.0755(14) 0.0572(12) 0.0077(10) 0.0049(10) -0.0020(11)
N10 0.0487(12) 0.0783(14) 0.0497(12) 0.0020(10) 0.0078(9) -0.0022(10)
B1 0.0454(16) 0.0746(19) 0.0514(16) 0.0007(14) -0.0029(13) 0.0022(14)
B2 0.067(2) 0.085(2) 0.0574(18) 0.0103(17) 0.0139(15) 0.0055(16)
C1 0.0696(19) 0.0793(19) 0.0761(19) -0.0104(15) 0.0170(15) -0.0036(15)
C2 0.0468(14) 0.0746(17) 0.0542(14) -0.0065(12) 0.0118(12) -0.0080(12)
C3 0.0487(15) 0.0821(19) 0.0626(16) -0.0094(13) 0.0028(12) -0.0144(14)
C4 0.0455(15) 0.091(2) 0.0516(14) 0.0011(14) -0.0025(12) -0.0086(14)
C5 0.0649(19) 0.099(2) 0.0735(18) 0.0017(16) -0.0182(15) -0.0063(17)
C6 0.0669(18) 0.088(2) 0.0468(14) 0.0038(15) 0.0046(12) -0.0071(13)
C7 0.083(2) 0.096(2) 0.0606(17) 0.0157(17) 0.0008(15) -0.0211(15)
C8 0.0638(18) 0.0741(18) 0.0706(18) 0.0116(14) -0.0027(14) -0.0130(14)
C9 0.0543(17) 0.103(2) 0.0735(19) 0.0001(16) 0.0168(14) -0.0111(17)
C10 0.0445(14) 0.0846(18) 0.0490(13) -0.0084(12) 0.0084(11) -0.0089(12)
C11 0.0654(18) 0.092(2) 0.0460(14) -0.0211(15) 0.0134(12) -0.0027(13)
C12 0.0636(18) 0.0790(17) 0.0407(13) -0.0145(14) -0.0016(12) 0.0004(12)
C13 0.084(2) 0.094(2) 0.0610(17) -0.0153(18) -0.0071(15) 0.0126(16)
C14 0.0656(18) 0.0864(19) 0.0539(15) -0.0054(15) -0.0041(13) -0.0081(14)
C15 0.0582(17) 0.089(2) 0.0568(16) 0.0028(15) -0.0022(13) -0.0087(14)
C16 0.0567(16) 0.101(2) 0.0429(13) 0.0251(16) -0.0050(12) -0.0054(14)
C17 0.078(2) 0.111(3) 0.0535(16) -0.0101(17) 0.0116(15) -0.0143(15)
C18 0.0485(15) 0.090(2) 0.0541(15) -0.0086(14) 0.0069(12) -0.0138(13)
C19 0.0510(16) 0.085(2) 0.0769(19) -0.0004(14) 0.0094(14) -0.0262(16)
C20 0.0486(15) 0.0746(17) 0.0764(19) 0.0008(13) 0.0029(13) -0.0141(15)
C21 0.079(2) 0.083(2) 0.104(3) 0.0107(17) -0.002(2) -0.0099(18)

loop_
_atom_type_symbol
_atom_type_description
_atom_type_scat_dispersion_real
_atom_type_scat_dispersion_imag
_atom_type_scat_source
C C 0.0181 0.0091 'International Tables Vol C Tables 4.2.6.8 and 6.1.1.4'
H H 0.0000 0.0000 'International Tables Vol C Tables 4.2.6.8 and 6.1.1.4'
B B 0.0090 0.0039 'International Tables Vol C Tables 4.2.6.8 and 6.1.1.4'
N N 0.0311 0.0180 'International Tables Vol C Tables 4.2.6.8 and 6.1.1.4'
Ni Ni -3.0029 0.5091 'International Tables Vol C Tables 4.2.6.8 and 6.1.1.4'

loop_
_geom_angle_atom_site_label_1
_geom_angle_atom_site_label_2
_geom_angle_atom_site_label_3
_geom_angle_site_symmetry_1
_geom_angle_site_symmetry_3
_geom_angle
_geom_angle_publ_flag
N2 Ni1 N4 . . 87.58(8) y
N2 Ni1 N6 . . 92.39(8) y
N2 Ni1 N8 . . 166.66(9) y
N2 Ni1 N10 . . 91.53(9) y
N4 Ni1 N8 . . 89.83(8) y
N4 Ni1 N6 . . 88.31(9) y
N4 Ni1 N10 . . 170.87(9) y
N6 Ni1 N8 . . 100.62(9) y
N6 Ni1 N10 . . 100.80(9) y
N8 Ni1 N10 . . 88.97(9) y
C4 N1 N2 . . 108.7(2) n
C4 N1 B1 . . 132.1(2) n
N2 N1 B1 . . 119.15(19) n
C2 N2 N1 . . 106.97(19) n
C2 N2 Ni1 . . 136.55(17) n
N1 N2 Ni1 . . 116.17(14) n
C8 N3 N4 . . 109.5(2) n
C8 N3 B1 . . 130.6(2) n
N4 N3 B1 . . 119.9(2) n
C6 N4 N3 . . 106.8(2) n
C6 N4 Ni1 . . 136.86(18) n
N3 N4 Ni1 . . 116.26(15) n
C12 N5 N6 . . 109.6(2) n
C12 N5 B1 . . 130.7(2) n
N6 N5 B1 . . 119.7(2) n
C10 N6 N5 . . 107.5(2) n
C10 N6 Ni1 . . 136.06(19) n
N5 N6 Ni1 . . 116.14(15) n
C16 N7 N8 . . 107.6(2) n
C16 N7 B2 . . 134.5(3) n
N8 N7 B2 . . 117.8(2) n
C14 N8 N7 . . 107.5(2) n
C14 N8 Ni1 . . 136.55(19) n
N7 N8 Ni1 . . 115.36(17) n
C20 N9 N10 . . 109.9(2) n
C20 N9 B2 . . 133.8(3) n
N10 N9 B2 . . 116.3(2) n
C18 N10 N9 . . 106.7(2) n
C18 N10 Ni1 . . 137.2(2) n
N9 N10 Ni1 . . 116.05(16) n
N1 B1 N3 . . 109.7(2) n
N1 B1 N5 . . 108.1(2) n
N3 B1 N5 . . 108.1(2) n
N1 B1 H1 . . 115.0(15) n
N3 B1 H1 . . 105.1(15) n
N5 B1 H1 . . 110.6(16) n
N7 B2 N9 . . 107.6(2) n
N7 B2 H2A . . 103.0(14) n
N9 B2 H2A . . 108.2(14) n
N7 B2 H2B . . 114.6(15) n
N9 B2 H2B . . 109.6(15) n
H2A B2 H2B . . 113(2) n
C2 C1 H1A . . 109.5 n
C2 C1 H1B . . 109.5 n
H1A C1 H1B . . 109.5 n
C2 C1 H1C . . 109.5 n
H1A C1 H1C . . 109.5 n
H1B C1 H1C . . 109.5 n
N2 C2 C3 . . 109.5(2) n
N2 C2 C1 . . 122.5(2) n
C3 C2 C1 . . 128.0(3) n
C4 C3 C2 . . 107.0(2) n
C4 C3 H3 . . 126.5 n
C2 C3 H3 . . 126.5 n
C3 C4 N1 . . 107.8(2) n
C3 C4 C5 . . 130.3(2) n
N1 C4 C5 . . 121.9(3) n
C4 C5 H5A . . 109.5 n
C4 C5 H5B . . 109.5 n
H5A C5 H5B . . 109.5 n
C4 C5 H5C . . 109.5 n
H5A C5 H5C . . 109.5 n
H5B C5 H5C . . 109.5 n
N4 C6 C7 . . 110.5(3) n
N4 C6 H6 . . 124.8 n
C7 C6 H6 . . 124.8 n
C6 C7 C8 . . 104.7(3) n
C6 C7 H7 . . 127.6 n
C8 C7 H7 . . 127.6 n
N3 C8 C7 . . 108.6(3) n
N3 C8 H8 . . 125.7 n
C7 C8 H8 . . 125.7 n
C10 C9 H9A . . 109.5 n
C10 C9 H9B . . 109.5 n
H9A C9 H9B . . 109.5 n
C10 C9 H9C . . 109.5 n
H9A C9 H9C . . 109.5 n
H9B C9 H9C . . 109.5 n
N6 C10 C11 . . 108.3(2) n
N6 C10 C9 . . 121.9(3) n
C11 C10 C9 . . 129.7(3) n
C12 C11 C10 . . 107.2(2) n
C12 C11 H11 . . 126.4 n
C10 C11 H11 . . 126.4 n
N5 C12 C11 . . 107.3(2) n
N5 C12 C13 . . 121.8(3) n
C11 C12 C13 . . 130.9(3) n
C12 C13 H13A . . 109.5 n
C12 C13 H13B . . 109.5 n
H13A C13 H13B . . 109.5 n
C12 C13 H13C . . 109.5 n
H13A C13 H13C . . 109.5 n
H13B C13 H13C . . 109.5 n
N8 C14 C15 . . 109.9(3) n
N8 C14 H14 . . 125.0 n
C15 C14 H14 . . 125.0 n
C16 C15 C14 . . 104.7(3) n
C16 C15 H15 . . 127.7 n
C14 C15 H15 . . 127.7 n
N7 C16 C15 . . 110.2(3) n
N7 C16 H16 . . 124.9 n
C15 C16 H16 . . 124.9 n
C18 C17 H17A . . 109.5 n
C18 C17 H17B . . 109.5 n
H17A C17 H17B . . 109.5 n
C18 C17 H17C . . 109.5 n
H17A C17 H17C . . 109.5 n
H17B C17 H17C . . 109.5 n
N10 C18 C19 . . 108.9(3) n
N10 C18 C17 . . 121.5(3) n
C19 C18 C17 . . 129.6(3) n
C20 C19 C18 . . 107.2(3) n
C20 C19 H19 . . 126.4 n
C18 C19 H19 . . 126.4 n
N9 C20 C19 . . 107.3(3) n
N9 C20 C21 . . 122.9(3) n
C19 C20 C21 . . 129.8(3) n
C20 C21 H21A . . 109.5 n
C20 C21 H21B . . 109.5 n
H21A C21 H21B . . 109.5 n
C20 C21 H21C . . 109.5 n
H21A C21 H21C . . 109.5 n
H21B C21 H21C . . 109.5 n

loop_
_geom_bond_atom_site_label_1
_geom_bond_atom_site_label_2
_geom_bond_site_symmetry_2
_geom_bond_distance
_geom_bond_publ_flag
Ni1 N2 . 2.055(2) y
Ni1 N4 . 2.063(2) y
Ni1 N6 . 2.038(2) y
Ni1 N8 . 2.068(2) y
Ni1 N10 . 2.058(2) y
N1 C4 . 1.365(3) n
N1 N2 . 1.377(3) n
N1 B1 . 1.534(4) n
N2 C2 . 1.333(3) n
N3 C8 . 1.337(4) n
N3 N4 . 1.354(3) n
N3 B1 . 1.544(4) n
N4 C6 . 1.335(3) n
N5 C12 . 1.344(3) n
N5 N6 . 1.375(3) n
N5 B1 . 1.544(4) n
N6 C10 . 1.329(3) n
N7 C16 . 1.350(3) n
N7 N8 . 1.352(3) n
N7 B2 . 1.538(5) n
N8 C14 . 1.339(4) n
N9 C20 . 1.345(3) n
N9 N10 . 1.372(3) n
N9 B2 . 1.559(4) n
N10 C18 . 1.344(3) n
B1 H1 . 1.10(3) y
B2 H2A . 1.26(3) y
B2 H2B . 1.13(3) y
C1 C2 . 1.487(4) n
C1 H1A . 0.9600 n
C1 H1B . 0.9600 n
C1 H1C . 0.9600 n
C2 C3 . 1.389(4) n
C3 C4 . 1.355(4) n
C3 H3 . 0.9300 n
C4 C5 . 1.503(4) n
C5 H5A . 0.9600 n
C5 H5B . 0.9600 n
C5 H5C . 0.9600 n
C6 C7 . 1.378(4) n
C6 H6 . 0.9300 n
C7 C8 . 1.381(4) n
C7 H7 . 0.9300 n
C8 H8 . 0.9300 n
C9 C10 . 1.457(4) n
C9 H9A . 0.9600 n
C9 H9B . 0.9600 n
C9 H9C . 0.9600 n
C10 C11 . 1.398(4) n
C11 C12 . 1.367(4) n
C11 H11 . 0.9300 n
C12 C13 . 1.502(4) n
C13 H13A . 0.9600 n
C13 H13B . 0.9600 n
C13 H13C . 0.9600 n
C14 C15 . 1.380(4) n
C14 H14 . 0.9300 n
C15 C16 . 1.352(4) n
C15 H15 . 0.9300 n
C16 H16 . 0.9300 n
C17 C18 . 1.492(4) n
C17 H17A . 0.9600 n
C17 H17B . 0.9600 n
C17 H17C . 0.9600 n
C18 C19 . 1.383(4) n
C19 C20 . 1.371(4) n
C19 H19 . 0.9300 n
C20 C21 . 1.488(4) n
C21 H21A . 0.9600 n
C21 H21B . 0.9600 n
C21 H21C . 0.9600 n

loop_
_geom_torsion_atom_site_label_1
_geom_torsion_atom_site_label_2
_geom_torsion_atom_site_label_3
_geom_torsion_atom_site_label_4
_geom_torsion_site_symmetry_1
_geom_torsion_site_symmetry_2
_geom_torsion_site_symmetry_3
_geom_torsion_site_symmetry_4
_geom_torsion
_geom_torsion_publ_flag
C4 N1 N2 C2 . . . . -1.2(3) n
B1 N1 N2 C2 . . . . 177.8(2) n
C4 N1 N2 Ni1 . . . . 173.46(17) n
B1 N1 N2 Ni1 . . . . -7.5(3) n
N6 Ni1 N2 C2 . . . . 134.6(3) n
N10 Ni1 N2 C2 . . . . 33.8(3) n
N4 Ni1 N2 C2 . . . . -137.1(3) n
N8 Ni1 N2 C2 . . . . -58.2(5) n
N6 Ni1 N2 N1 . . . . -37.95(17) n
N10 Ni1 N2 N1 . . . . -138.83(17) n
N4 Ni1 N2 N1 . . . . 50.26(17) n
N8 Ni1 N2 N1 . . . . 129.2(4) n
C8 N3 N4 C6 . . . . 0.5(3) n
B1 N3 N4 C6 . . . . 177.8(2) n
C8 N3 N4 Ni1 . . . . -176.24(18) n
B1 N3 N4 Ni1 . . . . 1.1(3) n
N6 Ni1 N4 C6 . . . . -129.8(3) n
N2 Ni1 N4 C6 . . . . 137.7(3) n
N8 Ni1 N4 C6 . . . . -29.2(3) n
N6 Ni1 N4 N3 . . . . 45.58(17) n
N2 Ni1 N4 N3 . . . . -46.88(17) n
N8 Ni1 N4 N3 . . . . 146.21(18) n
C12 N5 N6 C10 . . . . 1.6(3) n
B1 N5 N6 C10 . . . . -180.0(2) n
C12 N5 N6 Ni1 . . . . -173.57(16) n
B1 N5 N6 Ni1 . . . . 4.9(3) n
N2 Ni1 N6 C10 . . . . -134.2(2) n
N10 Ni1 N6 C10 . . . . -42.2(2) n
N4 Ni1 N6 C10 . . . . 138.3(2) n
N8 Ni1 N6 C10 . . . . 48.7(2) n
N2 Ni1 N6 N5 . . . . 39.10(17) n
N10 Ni1 N6 N5 . . . . 131.11(16) n
N4 Ni1 N6 N5 . . . . -48.40(16) n
N8 Ni1 N6 N5 . . . . -137.91(16) n
C16 N7 N8 C14 . . . . -0.2(3) n
B2 N7 N8 C14 . . . . -176.6(2) n
C16 N7 N8 Ni1 . . . . 172.69(17) n
B2 N7 N8 Ni1 . . . . -3.7(3) n
N6 Ni1 N8 C14 . . . . 24.5(3) n
N2 Ni1 N8 C14 . . . . -142.5(4) n
N10 Ni1 N8 C14 . . . . 125.3(3) n
N4 Ni1 N8 C14 . . . . -63.8(3) n
N6 Ni1 N8 N7 . . . . -145.59(18) n
N2 Ni1 N8 N7 . . . . 47.5(5) n
N10 Ni1 N8 N7 . . . . -44.80(18) n
N4 Ni1 N8 N7 . . . . 126.16(18) n
C20 N9 N10 C18 . . . . 0.2(3) n
B2 N9 N10 C18 . . . . -179.4(2) n
C20 N9 N10 Ni1 . . . . 179.18(17) n
B2 N9 N10 Ni1 . . . . -0.5(3) n
N6 Ni1 N10 C18 . . . . -34.1(3) n
N2 Ni1 N10 C18 . . . . 58.6(3) n
N8 Ni1 N10 C18 . . . . -134.7(3) n
N6 Ni1 N10 N9 . . . . 147.40(17) n
N2 Ni1 N10 N9 . . . . -119.88(18) n
N8 Ni1 N10 N9 . . . . 46.78(18) n
C4 N1 B1 N3 . . . . 125.0(3) n
N2 N1 B1 N3 . . . . -53.7(3) n
C4 N1 B1 N5 . . . . -117.4(3) n
N2 N1 B1 N5 . . . . 63.9(3) n
C8 N3 B1 N1 . . . . -125.2(3) n
N4 N3 B1 N1 . . . . 58.0(3) n
C8 N3 B1 N5 . . . . 117.1(3) n
N4 N3 B1 N5 . . . . -59.6(3) n
C12 N5 B1 N1 . . . . 115.4(3) n
N6 N5 B1 N1 . . . . -62.7(3) n
C12 N5 B1 N3 . . . . -126.0(3) n
N6 N5 B1 N3 . . . . 56.0(3) n
C16 N7 B2 N9 . . . . -108.8(3) n
N8 N7 B2 N9 . . . . 66.5(3) n
C20 N9 B2 N7 . . . . 117.1(3) n
N10 N9 B2 N7 . . . . -63.4(3) n
N1 N2 C2 C3 . . . . 0.8(3) n
Ni1 N2 C2 C3 . . . . -172.21(19) n
N1 N2 C2 C1 . . . . -178.5(2) n
Ni1 N2 C2 C1 . . . . 8.4(4) n
N2 C2 C3 C4 . . . . -0.2(3) n
C1 C2 C3 C4 . . . . 179.2(3) n
C2 C3 C4 N1 . . . . -0.6(3) n
C2 C3 C4 C5 . . . . -180.0(3) n
N2 N1 C4 C3 . . . . 1.1(3) n
B1 N1 C4 C3 . . . . -177.7(3) n
N2 N1 C4 C5 . . . . -179.4(3) n
B1 N1 C4 C5 . . . . 1.7(5) n
N3 N4 C6 C7 . . . . -0.4(3) n
Ni1 N4 C6 C7 . . . . 175.3(2) n
N4 C6 C7 C8 . . . . 0.2(4) n
N4 N3 C8 C7 . . . . -0.4(3) n
B1 N3 C8 C7 . . . . -177.3(3) n
C6 C7 C8 N3 . . . . 0.1(4) n
N5 N6 C10 C11 . . . . -1.3(3) n
Ni1 N6 C10 C11 . . . . 172.43(18) n
N5 N6 C10 C9 . . . . 179.2(2) n
Ni1 N6 C10 C9 . . . . -7.1(4) n
N6 C10 C11 C12 . . . . 0.6(3) n
C9 C10 C11 C12 . . . . -179.9(3) n
N6 N5 C12 C11 . . . . -1.2(3) n
B1 N5 C12 C11 . . . . -179.4(2) n
N6 N5 C12 C13 . . . . 179.3(2) n
B1 N5 C12 C13 . . . . 1.1(4) n
C10 C11 C12 N5 . . . . 0.4(3) n
C10 C11 C12 C13 . . . . 179.8(3) n
N7 N8 C14 C15 . . . . -0.2(3) n
Ni1 N8 C14 C15 . . . . -170.8(2) n
N8 C14 C15 C16 . . . . 0.4(3) n
N8 N7 C16 C15 . . . . 0.4(3) n
B2 N7 C16 C15 . . . . 176.0(3) n
C14 C15 C16 N7 . . . . -0.5(3) n
N9 N10 C18 C19 . . . . -1.0(3) n
Ni1 N10 C18 C19 . . . . -179.6(2) n
N9 N10 C18 C17 . . . . 177.2(2) n
Ni1 N10 C18 C17 . . . . -1.4(4) n
N10 C18 C19 C20 . . . . 1.4(3) n
C17 C18 C19 C20 . . . . -176.6(3) n
N10 N9 C20 C19 . . . . 0.6(3) n
B2 N9 C20 C19 . . . . -179.8(3) n
N10 N9 C20 C21 . . . . -179.5(3) n
B2 N9 C20 C21 . . . . 0.0(5) n
C18 C19 C20 N9 . . . . -1.2(3) n
C18 C19 C20 C21 . . . . 178.9(3) n
